data_4026007
loop_
_publ_author_name
'Alessandro Sacchetti'
'Alessandra Silvani'
'Giordano Lesma'
'Tullio Pilati'

_publ_section_title
;
 Phe-Ala-Based Diazaspirocyclic Lactam as Nucleator of Type II' \b-Turn
;
_journal_name_full 'Journal of Organic Chemistry'
_journal_page_first 833
_journal_page_last 839
_journal_paper_doi 10.1021/jo1019927
_journal_volume 76
_journal_year 2011
_chemical_absolute_configuration syn
_chemical_formula_moiety 'C19 H25 N3 O3'
_chemical_formula_sum 'C19 H25 N3 O3'
_chemical_formula_weight 343.42
_chemical_name_systematic
; 
 ? 
;
_space_group_IT_number 19
_symmetry_cell_setting orthorhombic
_symmetry_space_group_name_Hall 'P 2ac 2ab'
_symmetry_space_group_name_H-M 'P 21 21 21'
_atom_sites_solution_hydrogens geom
_atom_sites_solution_primary direct
_atom_sites_solution_secondary difmap
_audit_creation_method SHELXL-97
_cell_angle_alpha 90.00
_cell_angle_beta 90.00
_cell_angle_gamma 90.00
_cell_formula_units_Z 4
_cell_length_a 10.234(2)
_cell_length_b 12.588(2)
_cell_length_c 14.136(3)
_cell_measurement_reflns_used 3838
_cell_measurement_temperature 298(2)
_cell_measurement_theta_max 21.24
_cell_measurement_theta_min 2.17
_cell_volume 1821.1(6)
_computing_cell_refinement 'Bruker SAINT'
_computing_data_collection 'Bruker SMART'
_computing_data_reduction 'Bruker SAINT'
_computing_molecular_graphics
;
ORTEP-3 (Farrugia, L.J. (1997) Jour. Appl. Cryst. 30, 565)
Mercury (Macrae, C. F., Edgington, P. R., McCabe, P., Pidcock, E., 
Shields, G. P., Taylor, R., Towler, M. & van de Streek, J. (2006). 
J. Appl. Cryst. 39, 453-457
;
_computing_publication_material 'SHELXL-97 (Sheldrick, 1997)'
_computing_structure_refinement 'SHELXL-97 (Sheldrick, G. M. (2008). Acta Cryst. A64, 112-122)'
_computing_structure_solution
;
SIR2002 (Burla, M. C., Camalli, M., Carrozzini, B., Cascarano, G. L., 
Giacovazzo, C., Polidori, G. & Spagna, R. (2003). 
J. Appl. Cryst. 36, 1103.)
;
_diffrn_ambient_temperature 298(2)
_diffrn_measured_fraction_theta_full 0.998
_diffrn_measured_fraction_theta_max 0.994
_diffrn_measurement_device_type 'Bruker APEX-II CCD area detector'
_diffrn_measurement_method '\f and \w scans'
_diffrn_radiation_monochromator graphite
_diffrn_radiation_source 'fine-focus sealed tube'
_diffrn_radiation_type MoK\a
_diffrn_radiation_wavelength 0.71073
_diffrn_reflns_av_R_equivalents 0.0451
_diffrn_reflns_av_sigmaI/netI 0.0374
_diffrn_reflns_limit_h_max 11
_diffrn_reflns_limit_h_min -12
_diffrn_reflns_limit_k_max 15
_diffrn_reflns_limit_k_min -15
_diffrn_reflns_limit_l_max 17
_diffrn_reflns_limit_l_min -17
_diffrn_reflns_number 14683
_diffrn_reflns_theta_full 25.99
_diffrn_reflns_theta_max 26.37
_diffrn_reflns_theta_min 2.17
_diffrn_standards_decay_% 0.00
_exptl_absorpt_coefficient_mu 0.086
_exptl_absorpt_correction_type none
_exptl_crystal_colour colourless
_exptl_crystal_density_diffrn 1.253
_exptl_crystal_description block
_exptl_crystal_F_000 736
_exptl_crystal_size_max 0.27
_exptl_crystal_size_mid 0.18
_exptl_crystal_size_min 0.15
_refine_diff_density_max 0.144
_refine_diff_density_min -0.138
_refine_diff_density_rms 0.028
_refine_ls_extinction_method none
_refine_ls_goodness_of_fit_ref 0.934
_refine_ls_hydrogen_treatment riding
_refine_ls_matrix_type full
_refine_ls_number_parameters 229
_refine_ls_number_reflns 2119
_refine_ls_number_restraints 0
_refine_ls_restrained_S_all 0.934
_refine_ls_R_factor_all 0.0576
_refine_ls_R_factor_gt 0.0331
_refine_ls_shift/su_max 0.000
_refine_ls_shift/su_mean 0.000
_refine_ls_structure_factor_coef Fsqd
_refine_ls_weighting_details 'w=1/[\s^2^(Fo^2^)+(0.0434P)^2^ where P=(Fo^2^+2Fc^2^)/3'
_refine_ls_weighting_scheme calc
_refine_ls_wR_factor_gt 0.0707
_refine_ls_wR_factor_ref 0.0774
_reflns_number_gt 1511
_reflns_number_total 2119
_reflns_threshold_expression I>2\s(I)
_cod_data_source_file jo1019927_si_002.cif
_cod_data_source_block le07
_cod_database_code 4026007

loop_
_symmetry_equiv_pos_as_xyz
'x, y, z'
'-x+1/2, -y, z+1/2'
'-x, y+1/2, -z+1/2'
'x+1/2, -y+1/2, -z'

loop_
_atom_site_label
_atom_site_type_symbol
_atom_site_fract_x
_atom_site_fract_y
_atom_site_fract_z
_atom_site_U_iso_or_equiv
_atom_site_adp_type
_atom_site_occupancy
_atom_site_symmetry_multiplicity
_atom_site_calc_flag
_atom_site_refinement_flags
C1 C 0.8817(2) 0.68821(18) 0.74033(16) 0.0440(6) Uani 1 1 d .
H1A H 0.9064 0.7605 0.7560 0.053 Uiso 1 1 calc R
H1B H 0.9011 0.6435 0.7945 0.053 Uiso 1 1 calc R
N1 N 0.95827(16) 0.65189(13) 0.65819(12) 0.0366(4) Uani 1 1 d .
C2 C 0.90968(19) 0.56178(15) 0.60119(15) 0.0354(5) Uani 1 1 d .
C3 C 0.79405(18) 0.51020(17) 0.65504(17) 0.0426(6) Uani 1 1 d .
H3A H 0.7557 0.4547 0.6164 0.051 Uiso 1 1 calc R
H3B H 0.8258 0.4780 0.7130 0.051 Uiso 1 1 calc R
C4 C 0.6922(2) 0.59132(18) 0.67828(15) 0.0426(6) Uani 1 1 d .
C5 C 0.5604(2) 0.5814(2) 0.65738(18) 0.0567(7) Uani 1 1 d .
H5 H 0.5291 0.5198 0.6290 0.068 Uiso 1 1 calc R
C6 C 0.4762(2) 0.6631(3) 0.6788(2) 0.0675(8) Uani 1 1 d .
H6 H 0.3874 0.6558 0.6662 0.081 Uiso 1 1 calc R
C7 C 0.5220(3) 0.7553(2) 0.7186(2) 0.0651(8) Uani 1 1 d .
H7 H 0.4644 0.8106 0.7316 0.078 Uiso 1 1 calc R
C8 C 0.6527(2) 0.7663(2) 0.73940(16) 0.0519(6) Uani 1 1 d .
H8 H 0.6833 0.8288 0.7665 0.062 Uiso 1 1 calc R
C9 C 0.7387(2) 0.68402(17) 0.71986(15) 0.0415(6) Uani 1 1 d .
C10 C 1.0183(2) 0.47642(15) 0.59846(16) 0.0364(5) Uani 1 1 d .
O1 O 1.07015(14) 0.45027(11) 0.67288(10) 0.0471(4) Uani 1 1 d .
N2 N 1.04672(17) 0.42904(14) 0.51528(12) 0.0425(5) Uani 1 1 d .
C11 C 0.9928(2) 0.4611(2) 0.42358(16) 0.0561(7) Uani 1 1 d .
H11A H 0.9866 0.3993 0.3828 0.067 Uiso 1 1 calc R
H11B H 1.0515 0.5115 0.3939 0.067 Uiso 1 1 calc R
C12 C 0.8598(2) 0.51069(18) 0.43360(16) 0.0514(6) Uani 1 1 d .
H12A H 0.7977 0.4580 0.4557 0.062 Uiso 1 1 calc R
H12B H 0.8302 0.5368 0.3727 0.062 Uiso 1 1 calc R
C13 C 0.8673(2) 0.60143(16) 0.50345(14) 0.0418(5) Uani 1 1 d .
H13A H 0.7824 0.6353 0.5083 0.050 Uiso 1 1 calc R
H13B H 0.9293 0.6539 0.4809 0.050 Uiso 1 1 calc R
C14 C 1.1554(2) 0.35295(18) 0.51250(17) 0.0557(7) Uani 1 1 d .
H14 H 1.1852 0.3439 0.5779 0.067 Uiso 1 1 calc R
C15 C 1.1127(3) 0.2442(2) 0.4781(2) 0.0851(10) Uani 1 1 d .
H15A H 1.0388 0.2207 0.5143 0.128 Uiso 1 1 calc R
H15B H 1.1832 0.1946 0.4857 0.128 Uiso 1 1 calc R
H15C H 1.0890 0.2483 0.4125 0.128 Uiso 1 1 calc R
C16 C 1.2704(3) 0.3971(2) 0.45729(18) 0.0625(7) Uani 1 1 d .
O2 O 1.3363(2) 0.34000(19) 0.40540(16) 0.1038(8) Uani 1 1 d .
N3 N 1.2987(2) 0.4986(2) 0.47062(16) 0.0706(7) Uani 1 1 d .
H3 H 1.2539 0.5341 0.5112 0.085 Uiso 1 1 calc R
C17 C 1.4022(3) 0.5521(3) 0.4194(2) 0.0896(10) Uani 1 1 d .
H17A H 1.4854 0.5297 0.4437 0.134 Uiso 1 1 calc R
H17B H 1.3934 0.6275 0.4272 0.134 Uiso 1 1 calc R
H17C H 1.3965 0.5346 0.3535 0.134 Uiso 1 1 calc R
C18 C 1.0786(2) 0.69066(17) 0.63777(17) 0.0407(5) Uani 1 1 d .
C19 C 1.1330(2) 0.77711(17) 0.69850(18) 0.0507(6) Uani 1 1 d .
H19A H 1.2154 0.8001 0.6732 0.076 Uiso 1 1 calc R
H19B H 1.1454 0.7509 0.7616 0.076 Uiso 1 1 calc R
H19C H 1.0732 0.8359 0.6996 0.076 Uiso 1 1 calc R
O3 O 1.14217(16) 0.65555(12) 0.57077(11) 0.0532(4) Uani 1 1 d .

loop_
_atom_site_aniso_label
_atom_site_aniso_U_11
_atom_site_aniso_U_22
_atom_site_aniso_U_33
_atom_site_aniso_U_23
_atom_site_aniso_U_13
_atom_site_aniso_U_12
C1 0.0445(15) 0.0469(13) 0.0407(13) -0.0094(11) 0.0017(11) 0.0011(11)
N1 0.0381(11) 0.0336(9) 0.0380(10) -0.0057(8) 0.0029(8) -0.0012(8)
C2 0.0396(12) 0.0295(10) 0.0371(11) -0.0022(9) 0.0016(10) 0.0004(9)
C3 0.0439(13) 0.0381(12) 0.0458(13) 0.0005(11) 0.0038(11) -0.0045(10)
C4 0.0388(14) 0.0519(14) 0.0371(13) 0.0067(11) 0.0026(11) -0.0014(11)
C5 0.0429(16) 0.0710(17) 0.0561(16) 0.0018(14) 0.0006(13) -0.0016(13)
C6 0.0412(15) 0.096(2) 0.0652(18) 0.0100(18) -0.0030(13) 0.0116(16)
C7 0.0578(19) 0.076(2) 0.0618(18) 0.0091(16) 0.0055(14) 0.0261(15)
C8 0.0528(17) 0.0554(14) 0.0475(14) -0.0005(12) 0.0056(12) 0.0131(12)
C9 0.0411(13) 0.0466(13) 0.0366(13) 0.0018(11) 0.0050(11) 0.0050(11)
C10 0.0410(12) 0.0320(11) 0.0362(12) 0.0005(10) 0.0004(10) -0.0008(9)
O1 0.0559(10) 0.0493(9) 0.0360(9) 0.0013(7) -0.0051(8) 0.0107(7)
N2 0.0560(12) 0.0374(10) 0.0342(10) -0.0029(8) -0.0010(9) 0.0125(9)
C11 0.0753(18) 0.0560(16) 0.0369(14) -0.0094(12) -0.0051(12) 0.0208(13)
C12 0.0674(16) 0.0477(13) 0.0390(13) -0.0017(11) -0.0147(12) 0.0048(13)
C13 0.0483(14) 0.0391(12) 0.0380(13) 0.0011(10) -0.0035(11) 0.0044(11)
C14 0.0740(18) 0.0489(14) 0.0443(13) -0.0017(12) 0.0056(13) 0.0279(13)
C15 0.116(3) 0.0504(16) 0.089(2) -0.0080(16) 0.007(2) 0.0288(18)
C16 0.0641(18) 0.079(2) 0.0445(15) -0.0064(15) 0.0048(13) 0.0281(16)
O2 0.1035(17) 0.1176(18) 0.0902(16) -0.0277(15) 0.0349(14) 0.0410(16)
N3 0.0715(16) 0.0817(16) 0.0586(15) -0.0068(14) 0.0247(12) 0.0097(15)
C17 0.079(2) 0.123(3) 0.066(2) 0.010(2) 0.0216(17) 0.002(2)
C18 0.0409(14) 0.0346(11) 0.0465(14) 0.0014(10) 0.0003(12) 0.0014(10)
C19 0.0426(14) 0.0437(13) 0.0658(16) -0.0081(12) -0.0023(13) -0.0051(11)
O3 0.0471(10) 0.0513(9) 0.0612(11) -0.0089(9) 0.0166(9) -0.0040(8)

loop_
_atom_type_symbol
_atom_type_description
_atom_type_scat_dispersion_real
_atom_type_scat_dispersion_imag
_atom_type_scat_source
C C 0.0033 0.0016 'International Tables Vol C Tables 4.2.6.8 and 6.1.1.4'
H H 0.0000 0.0000 'International Tables Vol C Tables 4.2.6.8 and 6.1.1.4'
N N 0.0061 0.0033 'International Tables Vol C Tables 4.2.6.8 and 6.1.1.4'
O O 0.0106 0.0060 'International Tables Vol C Tables 4.2.6.8 and 6.1.1.4'

loop_
_geom_angle_atom_site_label_1
_geom_angle_atom_site_label_2
_geom_angle_atom_site_label_3
_geom_angle
N1 C1 C9 110.94(18)
N1 C1 H1A 109.5
C9 C1 H1A 109.5
N1 C1 H1B 109.5
C9 C1 H1B 109.5
H1A C1 H1B 108.0
C18 N1 C1 122.61(17)
C18 N1 C2 117.77(16)
C1 N1 C2 119.29(16)
N1 C2 C13 109.70(16)
N1 C2 C10 107.76(16)
C13 C2 C10 114.05(17)
N1 C2 C3 108.10(17)
C13 C2 C3 111.31(17)
C10 C2 C3 105.67(16)
C4 C3 C2 110.73(17)
C4 C3 H3A 109.5
C2 C3 H3A 109.5
C4 C3 H3B 109.5
C2 C3 H3B 109.5
H3A C3 H3B 108.1
C5 C4 C9 119.9(2)
C5 C4 C3 124.7(2)
C9 C4 C3 115.31(19)
C6 C5 C4 119.7(3)
C6 C5 H5 120.1
C4 C5 H5 120.1
C7 C6 C5 120.6(3)
C7 C6 H6 119.7
C5 C6 H6 119.7
C6 C7 C8 120.3(2)
C6 C7 H7 119.9
C8 C7 H7 119.9
C7 C8 C9 120.0(3)
C7 C8 H8 120.0
C9 C8 H8 120.0
C8 C9 C4 119.6(2)
C8 C9 C1 123.9(2)
C4 C9 C1 116.55(19)
O1 C10 N2 122.44(18)
O1 C10 C2 118.51(18)
N2 C10 C2 118.92(18)
C10 N2 C11 124.57(17)
C10 N2 C14 118.35(18)
C11 N2 C14 116.18(18)
N2 C11 C12 111.83(19)
N2 C11 H11A 109.3
C12 C11 H11A 109.3
N2 C11 H11B 109.3
C12 C11 H11B 109.3
H11A C11 H11B 107.9
C11 C12 C13 109.23(18)
C11 C12 H12A 109.8
C13 C12 H12A 109.8
C11 C12 H12B 109.8
C13 C12 H12B 109.8
H12A C12 H12B 108.3
C12 C13 C2 110.93(17)
C12 C13 H13A 109.5
C2 C13 H13A 109.5
C12 C13 H13B 109.5
C2 C13 H13B 109.5
H13A C13 H13B 108.0
N2 C14 C15 112.3(2)
N2 C14 C16 111.24(19)
C15 C14 C16 112.9(2)
N2 C14 H14 106.6
C15 C14 H14 106.6
C16 C14 H14 106.6
C14 C15 H15A 109.5
C14 C15 H15B 109.5
H15A C15 H15B 109.5
C14 C15 H15C 109.5
H15A C15 H15C 109.5
H15B C15 H15C 109.5
O2 C16 N3 122.0(3)
O2 C16 C14 121.2(3)
N3 C16 C14 116.7(2)
C16 N3 C17 122.5(2)
C16 N3 H3 118.7
C17 N3 H3 118.7
N3 C17 H17A 109.5
N3 C17 H17B 109.5
H17A C17 H17B 109.5
N3 C17 H17C 109.5
H17A C17 H17C 109.5
H17B C17 H17C 109.5
O3 C18 N1 120.97(19)
O3 C18 C19 120.4(2)
N1 C18 C19 118.6(2)
C18 C19 H19A 109.5
C18 C19 H19B 109.5
H19A C19 H19B 109.5
C18 C19 H19C 109.5
H19A C19 H19C 109.5
H19B C19 H19C 109.5

loop_
_geom_bond_atom_site_label_1
_geom_bond_atom_site_label_2
_geom_bond_distance
C1 N1 1.473(3)
C1 C9 1.493(3)
C1 H1A 0.9700
C1 H1B 0.9700
N1 C18 1.356(3)
N1 C2 1.478(3)
C2 C13 1.532(3)
C2 C10 1.546(3)
C2 C3 1.550(3)
C3 C4 1.495(3)
C3 H3A 0.9700
C3 H3B 0.9700
C4 C5 1.386(3)
C4 C9 1.390(3)
C5 C6 1.376(4)
C5 H5 0.9300
C6 C7 1.372(4)
C6 H6 0.9300
C7 C8 1.377(4)
C7 H7 0.9300
C8 C9 1.387(3)
C8 H8 0.9300
C10 O1 1.223(2)
C10 N2 1.350(3)
N2 C11 1.466(3)
N2 C14 1.468(3)
C11 C12 1.504(3)
C11 H11A 0.9700
C11 H11B 0.9700
C12 C13 1.512(3)
C12 H12A 0.9700
C12 H12B 0.9700
C13 H13A 0.9700
C13 H13B 0.9700
C14 C15 1.518(4)
C14 C16 1.518(4)
C14 H14 0.9800
C15 H15A 0.9600
C15 H15B 0.9600
C15 H15C 0.9600
C16 O2 1.229(3)
C16 N3 1.323(4)
N3 C17 1.450(4)
N3 H3 0.8600
C17 H17A 0.9600
C17 H17B 0.9600
C17 H17C 0.9600
C18 O3 1.231(3)
C18 C19 1.494(3)
C19 H19A 0.9600
C19 H19B 0.9600
C19 H19C 0.9600

loop_
_geom_torsion_atom_site_label_1
_geom_torsion_atom_site_label_2
_geom_torsion_atom_site_label_3
_geom_torsion_atom_site_label_4
_geom_torsion
C9 C1 N1 C18 148.29(19)
C9 C1 N1 C2 -38.5(3)
C18 N1 C2 C13 -75.5(2)
C1 N1 C2 C13 111.0(2)
C18 N1 C2 C10 49.2(2)
C1 N1 C2 C10 -124.30(19)
C18 N1 C2 C3 163.01(17)
C1 N1 C2 C3 -10.5(2)
N1 C2 C3 C4 54.2(2)
C13 C2 C3 C4 -66.3(2)
C10 C2 C3 C4 169.40(17)
C2 C3 C4 C5 128.1(2)
C2 C3 C4 C9 -48.8(3)
C9 C4 C5 C6 -0.6(4)
C3 C4 C5 C6 -177.4(2)
C4 C5 C6 C7 1.5(4)
C5 C6 C7 C8 -1.3(4)
C6 C7 C8 C9 0.2(4)
C7 C8 C9 C4 0.7(3)
C7 C8 C9 C1 -179.6(2)
C5 C4 C9 C8 -0.5(3)
C3 C4 C9 C8 176.6(2)
C5 C4 C9 C1 179.8(2)
C3 C4 C9 C1 -3.1(3)
N1 C1 C9 C8 -132.8(2)
N1 C1 C9 C4 46.8(3)
N1 C2 C10 O1 48.5(2)
C13 C2 C10 O1 170.58(19)
C3 C2 C10 O1 -66.8(2)
N1 C2 C10 N2 -135.44(18)
C13 C2 C10 N2 -13.4(3)
C3 C2 C10 N2 109.2(2)
O1 C10 N2 C11 -176.6(2)
C2 C10 N2 C11 7.6(3)
O1 C10 N2 C14 -7.8(3)
C2 C10 N2 C14 176.30(18)
C10 N2 C11 C12 -28.5(3)
C14 N2 C11 C12 162.5(2)
N2 C11 C12 C13 54.3(3)
C11 C12 C13 C2 -61.2(2)
N1 C2 C13 C12 161.29(17)
C10 C2 C13 C12 40.3(2)
C3 C2 C13 C12 -79.1(2)
C10 N2 C14 C15 122.3(2)
C11 N2 C14 C15 -68.0(3)
C10 N2 C14 C16 -110.0(2)
C11 N2 C14 C16 59.6(3)
N2 C14 C16 O2 -141.7(2)
C15 C14 C16 O2 -14.4(4)
N2 C14 C16 N3 40.7(3)
C15 C14 C16 N3 168.0(2)
O2 C16 N3 C17 5.2(4)
C14 C16 N3 C17 -177.2(2)
C1 N1 C18 O3 177.1(2)
C2 N1 C18 O3 3.7(3)
C1 N1 C18 C19 -2.8(3)
C2 N1 C18 C19 -176.15(19)
